data_1575347
loop_
_publ_author_name
'Chauhan, Rahul'
'Kukreti, Prashant'
'Sharma, Keshav'
'Singh, Ovender'
'Ghosh, Kaushik'

_publ_section_title
;
 Well-defined zinc(ii) catalysts for sustainable synthesis of
 bis(indolyl)methanes via the activation of aromatic and aliphatic
 alcohols
;
_journal_issue 22
_journal_name_full 'Catalysis Science &amp; Technology'
_journal_page_first 6693
_journal_page_last 6702
_journal_paper_doi 10.1039/D5CY00765H
_journal_volume 15
_journal_year 2025
_chemical_formula_moiety 'C20 H18 N2'
_chemical_formula_sum 'C20 H18 N2'
_chemical_formula_weight 286.36
_space_group_crystal_system triclinic
_space_group_IT_number 2
_space_group_name_Hall '-P 1'
_space_group_name_H-M_alt 'P -1'
_atom_sites_solution_hydrogens mixed
_atom_sites_solution_primary dual
_audit_creation_date 2025-01-20
_audit_creation_method
;
Olex2 1.2-ac3
(compiled 2017.08.10 svn.r3458 for OlexSys, GUI svn.r5381)
;
_audit_update_record
;
2025-03-05 deposited with the CCDC.	2025-08-04 downloaded from the CCDC.
;
_cell_angle_alpha 63.3760(10)
_cell_angle_beta 66.6870(10)
_cell_angle_gamma 81.2350(10)
_cell_formula_units_Z 4
_cell_length_a 11.1239(2)
_cell_length_b 12.7204(2)
_cell_length_c 13.2024(2)
_cell_measurement_reflns_used 9895
_cell_measurement_temperature 102.0(2)
_cell_measurement_theta_max 24.81
_cell_measurement_theta_min 2.29
_cell_volume 1533.00(5)
_computing_cell_refinement 'SAINT V8.40B (?, 2016)'
_computing_data_reduction 'SAINT V8.40B (?, 2016)'
_computing_molecular_graphics 'Olex2 (Dolomanov et al., 2009)'
_computing_publication_material 'Olex2 (Dolomanov et al., 2009)'
_computing_structure_refinement 'ShelXL (Sheldrick, 2015)'
_computing_structure_solution 'XT (Sheldrick, 2015)'
_diffrn_ambient_temperature 102.0
_diffrn_measured_fraction_theta_full 0.997
_diffrn_measured_fraction_theta_max 0.997
_diffrn_measurement_device_type 'D8 Quest, Photon III C7'
_diffrn_measurement_method '\f and \w scans'
_diffrn_radiation_type MoK\a
_diffrn_radiation_wavelength 0.71073
_diffrn_reflns_av_R_equivalents 0.0523
_diffrn_reflns_av_unetI/netI 0.0254
_diffrn_reflns_Laue_measured_fraction_full 0.997
_diffrn_reflns_Laue_measured_fraction_max 0.997
_diffrn_reflns_limit_h_max 13
_diffrn_reflns_limit_h_min -13
_diffrn_reflns_limit_k_max 15
_diffrn_reflns_limit_k_min -15
_diffrn_reflns_limit_l_max 15
_diffrn_reflns_limit_l_min -15
_diffrn_reflns_number 72285
_diffrn_reflns_point_group_measured_fraction_full 0.997
_diffrn_reflns_point_group_measured_fraction_max 0.997
_diffrn_reflns_theta_full 25.052
_diffrn_reflns_theta_max 25.052
_diffrn_reflns_theta_min 1.792
_exptl_absorpt_coefficient_mu 0.073
_exptl_absorpt_correction_T_max 0.7452
_exptl_absorpt_correction_T_min 0.7104
_exptl_absorpt_correction_type multi-scan
_exptl_absorpt_process_details
;
SADABS-2016/2 (Bruker,2016/2) was used for absorption correction.
wR2(int) was 0.1127 before and 0.0580 after correction.
The Ratio of minimum to maximum transmission is 0.9533.
The \l/2 correction factor is Not present.
;
_exptl_crystal_colour colourless
_exptl_crystal_colour_primary colourless
_exptl_crystal_density_diffrn 1.241
_exptl_crystal_description block
_exptl_crystal_F_000 608
_exptl_crystal_size_max 0.189
_exptl_crystal_size_mid 0.098
_exptl_crystal_size_min 0.021
_refine_diff_density_max 0.608
_refine_diff_density_min -0.444
_refine_diff_density_rms 0.045
_refine_ls_extinction_method none
_refine_ls_goodness_of_fit_ref 1.036
_refine_ls_hydrogen_treatment mixed
_refine_ls_matrix_type full
_refine_ls_number_parameters 431
_refine_ls_number_reflns 5412
_refine_ls_number_restraints 0
_refine_ls_restrained_S_all 1.036
_refine_ls_R_factor_all 0.0643
_refine_ls_R_factor_gt 0.0542
_refine_ls_shift/su_max 0.000
_refine_ls_shift/su_mean 0.000
_refine_ls_structure_factor_coef Fsqd
_refine_ls_weighting_details 'w=1/[\s^2^(Fo^2^)+(0.0543P)^2^+1.2823P] where P=(Fo^2^+2Fc^2^)/3'
_refine_ls_weighting_scheme calc
_refine_ls_wR_factor_gt 0.1289
_refine_ls_wR_factor_ref 0.1380
_reflns_Friedel_coverage 0.000
_reflns_number_gt 4584
_reflns_number_total 5412
_reflns_threshold_expression 'I > 2\s(I)'
_cod_data_source_file d5cy00765h2.cif
_cod_data_source_block kg_rc_416_1553_0m_a
_cod_depositor_comments 'Adding full bibliography for 1575346--1575352.cif.'
_cod_database_code 1575347
_shelx_shelxl_version_number 2018/3
_shelx_space_group_comment
;
The symmetry employed for this shelxl refinement is uniquely defined
by the following loop, which should always be used as a source of
symmetry information in preference to the above space-group names.
They are only intended as comments.
;
_shelx_estimated_absorpt_t_max 0.998
_shelx_estimated_absorpt_t_min 0.986
_olex2_refinement_description
;
1. Fixed Uiso
 At 1.2 times of:
  All C(H) groups, All C(H,H) groups
 At 1.5 times of:
  All N(H) groups
2. Shared sites
{C24A, C24B}
3. Uiso/Uaniso restraints and constraints
Uanis(C24A) = Uanis(C24B)
Uanis(C21A) = Uanis(C21B)
4. Others
 Sof(C21B)=Sof(H21B)=Sof(C24B)=Sof(H24B)=Sof(C22B)=Sof(H22A)=Sof(H22B)=
 Sof(C23B)=Sof(H23A)=Sof(H23B)=1-FVAR(1)
 Sof(C23A)=Sof(H23C)=Sof(H23D)=Sof(C22A)=Sof(H22C)=Sof(H22D)=Sof(C24A)=
 Sof(H24A)=Sof(C21A)=Sof(H21A)=FVAR(1)
5.a Ternary CH refined with riding coordinates:
 C9(H9), C14(H14), C21B(H21B), C24B(H24B), C24A(H24A), C21A(H21A)
5.b Secondary CH2 refined with riding coordinates:
 C15(H15A,H15B), C16(H16A,H16B), C22B(H22A,H22B), C23B(H23A,H23B), C23A(H23C,
 H23D), C22A(H22C,H22D)
5.c Aromatic/amide H refined with riding coordinates:
 C3(H3A), C4(H4A), C5(H5A), C6(H6), C8(H8), C13(H13), C17(H17), C18(H18),
 C19(H19), C20(H20), C26(H26), C30(H30), C33(H33), C34(H34), C35(H35), C36(H36),
  C37(H37), C38(H38), C39(H39), C40(H40)
;
_olex2_submission_special_instructions 'No special instructions were received'

loop_
_space_group_symop_operation_xyz
'x, y, z'
'-x, -y, -z'

loop_
_atom_site_label
_atom_site_type_symbol
_atom_site_fract_x
_atom_site_fract_y
_atom_site_fract_z
_atom_site_U_iso_or_equiv
_atom_site_adp_type
_atom_site_occupancy
_atom_site_site_symmetry_order
_atom_site_calc_flag
_atom_site_refinement_flags_posn
_atom_site_refinement_flags_adp
_atom_site_refinement_flags_occupancy
_atom_site_disorder_assembly
_atom_site_disorder_group
N2 N -0.49303(16) 0.59918(15) 1.07409(15) 0.0296(4) Uani 1 1 d . . . . .
H2 H -0.495(2) 0.529(2) 1.135(2) 0.044 Uiso 1 1 d R . . . .
N3 N -0.73446(16) 0.62712(15) 0.73458(15) 0.0305(4) Uani 1 1 d . . . . .
H3 H -0.798(2) 0.606(2) 0.724(2) 0.046 Uiso 1 1 d R . . . .
N4 N -0.12489(17) 0.72368(16) 0.76063(16) 0.0356(4) Uani 1 1 d . . . . .
H4 H -0.169(3) 0.743(2) 0.820(2) 0.053 Uiso 1 1 d R . . . .
N5 N 0.3497(2) 0.7472(2) 0.2424(2) 0.0660(7) Uani 1 1 d . . . . .
H5 H 0.415(4) 0.718(3) 0.188(3) 0.099 Uiso 1 1 d R . . . .
C1 C -0.43684(18) 0.78381(16) 0.92963(16) 0.0255(4) Uani 1 1 d . . . . .
C2 C -0.40639(18) 0.69088(16) 1.02588(16) 0.0264(4) Uani 1 1 d . . . . .
C3 C -0.30446(19) 0.70075(18) 1.05774(17) 0.0309(4) Uani 1 1 d . . . . .
H3A H -0.283600 0.637078 1.121350 0.037 Uiso 1 1 calc R . . . .
C4 C -0.2351(2) 0.80675(18) 0.99309(19) 0.0340(5) Uani 1 1 d . . . . .
H4A H -0.165356 0.816159 1.012916 0.041 Uiso 1 1 calc R . . . .
C5 C -0.26536(19) 0.90118(18) 0.89854(19) 0.0332(5) Uani 1 1 d . . . . .
H5A H -0.216588 0.973360 0.856625 0.040 Uiso 1 1 calc R . . . .
C6 C -0.36451(18) 0.89064(17) 0.86579(17) 0.0288(4) Uani 1 1 d . . . . .
H6 H -0.383680 0.954453 0.801194 0.035 Uiso 1 1 calc R . . . .
C7 C -0.54309(18) 0.74306(16) 0.91958(16) 0.0259(4) Uani 1 1 d . . . . .
C8 C -0.57390(19) 0.63117(17) 1.00921(17) 0.0288(4) Uani 1 1 d . . . . .
H8 H -0.641564 0.582278 1.024649 0.035 Uiso 1 1 calc R . . . .
C9 C -0.60153(19) 0.81077(16) 0.82311(16) 0.0273(4) Uani 1 1 d . . . . .
H9 H -0.531621 0.867950 0.751713 0.033 Uiso 1 1 calc R . . . .
C10 C -0.63222(18) 0.73153(16) 0.77865(16) 0.0268(4) Uani 1 1 d . . . . .
C11 C -0.53633(18) 0.66909(16) 0.71665(16) 0.0259(4) Uani 1 1 d . . . . .
C12 C -0.60380(18) 0.60553(16) 0.68983(16) 0.0272(4) Uani 1 1 d . . . . .
C13 C -0.75012(19) 0.70411(17) 0.78628(17) 0.0302(4) Uani 1 1 d . . . . .
H13 H -0.831559 0.733715 0.822075 0.036 Uiso 1 1 calc R . . . .
C14 C -0.7181(2) 0.88344(17) 0.85922(18) 0.0321(4) Uani 1 1 d . . . . .
H14 H -0.750026 0.934646 0.791933 0.039 Uiso 1 1 calc R . . . .
C15 C -0.8242(2) 0.83678(19) 0.98380(19) 0.0370(5) Uani 1 1 d . . . . .
H15A H -0.915660 0.856515 0.989756 0.044 Uiso 1 1 calc R . . . .
H15B H -0.813585 0.757946 1.044463 0.044 Uiso 1 1 calc R . . . .
C16 C -0.7330(2) 0.93447(19) 0.9456(2) 0.0388(5) Uani 1 1 d . . . . .
H16A H -0.768320 1.014339 0.928161 0.047 Uiso 1 1 calc R . . . .
H16B H -0.666281 0.915805 0.982849 0.047 Uiso 1 1 calc R . . . .
C17 C -0.39974(19) 0.66065(17) 0.68223(16) 0.0290(4) Uani 1 1 d . . . . .
H17 H -0.352109 0.703088 0.698674 0.035 Uiso 1 1 calc R . . . .
C18 C -0.3361(2) 0.58966(18) 0.62415(17) 0.0326(4) Uani 1 1 d . . . . .
H18 H -0.243771 0.583328 0.600595 0.039 Uiso 1 1 calc R . . . .
C19 C -0.4052(2) 0.52662(18) 0.59921(17) 0.0334(5) Uani 1 1 d . . . . .
H19 H -0.358836 0.478130 0.559360 0.040 Uiso 1 1 calc R . . . .
C20 C -0.5392(2) 0.53366(17) 0.63141(17) 0.0314(4) Uani 1 1 d . . . . .
H20 H -0.585845 0.490970 0.614346 0.038 Uiso 1 1 calc R . . . .
C21B C -0.0313(3) 0.9002(3) 0.3793(3) 0.0448(7) Uani 0.717(4) 1 d . . P A 2
H21B H 0.008560 0.963561 0.382350 0.054 Uiso 0.717(4) 1 calc R . P A 2
C24B C 0.0141(2) 0.7801(3) 0.4358(2) 0.0634(8) Uani 0.717(4) 1 d . . P A 2
H24B H -0.029406 0.727263 0.421872 0.076 Uiso 0.717(4) 1 calc R . P A 2
C22B C -0.1696(3) 0.9181(4) 0.3857(3) 0.0547(11) Uani 0.717(4) 1 d . . P A 2
H22A H -0.212919 0.989389 0.393961 0.066 Uiso 0.717(4) 1 calc R . P A 2
H22B H -0.228051 0.847585 0.428248 0.066 Uiso 0.717(4) 1 calc R . P A 2
C23B C -0.0577(4) 0.9345(5) 0.2659(4) 0.0566(12) Uani 0.717(4) 1 d . . P A 2
H23A H -0.048225 0.873908 0.235780 0.068 Uiso 0.717(4) 1 calc R . P A 2
H23B H -0.033091 1.015733 0.201488 0.068 Uiso 0.717(4) 1 calc R . P A 2
C25 C -0.0289(2) 0.7362(2) 0.57137(19) 0.0390(5) Uani 1 1 d . . . . .
C26 C -0.1026(2) 0.7936(2) 0.64035(19) 0.0376(5) Uani 1 1 d . . . . .
H26 H -0.133794 0.870939 0.609323 0.045 Uiso 1 1 calc R . . . .
C27 C -0.06630(18) 0.61872(18) 0.77231(19) 0.0329(5) Uani 1 1 d . . . . .
C28 C -0.00395(19) 0.62299(19) 0.65419(19) 0.0344(5) Uani 1 1 d . . . . .
C29 C 0.1591(2) 0.7725(2) 0.3742(2) 0.0516(7) Uani 1 1 d . . . . .
C30 C 0.2173(3) 0.7337(3) 0.2852(2) 0.0625(8) Uani 1 1 d . . . . .
H30 H 0.171865 0.701855 0.257102 0.075 Uiso 1 1 calc R . . . .
C31 C 0.3810(2) 0.7920(2) 0.3056(2) 0.0571(8) Uani 1 1 d . . . . .
C32 C 0.2618(2) 0.8114(2) 0.39031(18) 0.0461(6) Uani 1 1 d . . . . .
C33 C -0.0620(2) 0.5205(2) 0.8770(2) 0.0446(6) Uani 1 1 d . . . . .
H33 H -0.105300 0.519253 0.955691 0.054 Uiso 1 1 calc R . . . .
C34 C 0.0066(2) 0.4266(2) 0.8621(2) 0.0510(6) Uani 1 1 d . . . . .
H34 H 0.012211 0.359362 0.931572 0.061 Uiso 1 1 calc R . . . .
C35 C 0.0685(2) 0.4273(2) 0.7474(3) 0.0543(7) Uani 1 1 d . . . . .
H35 H 0.114661 0.360097 0.740299 0.065 Uiso 1 1 calc R . . . .
C36 C 0.0643(2) 0.5242(2) 0.6425(2) 0.0467(6) Uani 1 1 d . . . . .
H36 H 0.106738 0.523364 0.564651 0.056 Uiso 1 1 calc R . . . .
C37 C 0.5002(3) 0.8171(3) 0.2975(3) 0.0717(9) Uani 1 1 d . . . . .
H37 H 0.578523 0.803175 0.241102 0.086 Uiso 1 1 calc R . . . .
C38 C 0.5048(3) 0.8622(3) 0.3712(3) 0.0777(11) Uani 1 1 d . . . . .
H38 H 0.587702 0.879497 0.366062 0.093 Uiso 1 1 calc R . . . .
C39 C 0.3880(3) 0.8849(2) 0.4572(3) 0.0679(8) Uani 1 1 d . . . . .
H39 H 0.393950 0.917144 0.507608 0.081 Uiso 1 1 calc R . . . .
C40 C 0.2672(2) 0.8593(2) 0.4657(2) 0.0525(7) Uani 1 1 d . . . . .
H40 H 0.189038 0.873907 0.521721 0.063 Uiso 1 1 calc R . . . .
C23A C -0.1731(10) 0.8315(9) 0.3730(8) 0.054(2) Uani 0.283(4) 1 d . . P A 1
H23C H -0.210336 0.886978 0.410672 0.065 Uiso 0.283(4) 1 calc R . P A 1
H23D H -0.238089 0.777959 0.384368 0.065 Uiso 0.283(4) 1 calc R . P A 1
C22A C -0.0529(12) 0.8744(10) 0.2517(9) 0.051(3) Uani 0.283(4) 1 d . . P A 1
H22C H -0.044941 0.845741 0.190917 0.061 Uiso 0.283(4) 1 calc R . P A 1
H22D H -0.017125 0.955006 0.217281 0.061 Uiso 0.283(4) 1 calc R . P A 1
C24A C 0.0141(2) 0.7801(3) 0.4358(2) 0.0634(8) Uani 0.283(4) 1 d . . P A 1
H24A H 0.014140 0.865843 0.415460 0.076 Uiso 0.283(4) 1 calc R . P A 1
C21A C -0.0457(8) 0.7868(8) 0.3711(7) 0.0448(7) Uani 0.283(4) 1 d . . P A 1
H21A H -0.042773 0.707408 0.371910 0.054 Uiso 0.283(4) 1 calc R . P A 1

loop_
_atom_site_aniso_label
_atom_site_aniso_U_11
_atom_site_aniso_U_22
_atom_site_aniso_U_33
_atom_site_aniso_U_23
_atom_site_aniso_U_13
_atom_site_aniso_U_12
N2 0.0376(9) 0.0253(8) 0.0228(8) -0.0065(7) -0.0125(7) 0.0004(7)
N3 0.0280(9) 0.0384(9) 0.0280(9) -0.0137(7) -0.0128(7) -0.0012(7)
N4 0.0280(9) 0.0462(11) 0.0279(9) -0.0184(8) -0.0040(7) 0.0044(8)
N5 0.0666(16) 0.0678(15) 0.0329(11) -0.0189(11) -0.0013(11) 0.0283(12)
C1 0.0260(9) 0.0280(10) 0.0216(9) -0.0138(8) -0.0061(7) 0.0056(7)
C2 0.0295(10) 0.0271(10) 0.0212(9) -0.0121(8) -0.0069(8) 0.0031(8)
C3 0.0322(10) 0.0352(11) 0.0267(10) -0.0150(9) -0.0125(8) 0.0078(8)
C4 0.0294(10) 0.0401(11) 0.0378(11) -0.0214(10) -0.0130(9) 0.0038(9)
C5 0.0291(10) 0.0325(11) 0.0366(11) -0.0163(9) -0.0088(9) 0.0005(8)
C6 0.0287(10) 0.0271(10) 0.0264(10) -0.0116(8) -0.0067(8) 0.0031(8)
C7 0.0294(10) 0.0258(9) 0.0220(9) -0.0118(8) -0.0080(8) 0.0035(8)
C8 0.0332(10) 0.0293(10) 0.0246(10) -0.0113(8) -0.0110(8) -0.0011(8)
C9 0.0321(10) 0.0257(9) 0.0220(9) -0.0080(8) -0.0103(8) 0.0003(8)
C10 0.0303(10) 0.0275(10) 0.0186(9) -0.0063(7) -0.0093(8) 0.0005(8)
C11 0.0310(10) 0.0256(9) 0.0176(9) -0.0050(7) -0.0096(8) -0.0018(8)
C12 0.0306(10) 0.0300(10) 0.0186(9) -0.0065(8) -0.0106(8) -0.0008(8)
C13 0.0302(10) 0.0346(10) 0.0239(10) -0.0117(8) -0.0104(8) 0.0042(8)
C14 0.0353(11) 0.0289(10) 0.0294(10) -0.0106(8) -0.0127(9) 0.0040(8)
C15 0.0337(11) 0.0392(12) 0.0345(11) -0.0164(9) -0.0093(9) 0.0035(9)
C16 0.0395(12) 0.0365(11) 0.0441(12) -0.0239(10) -0.0132(10) 0.0066(9)
C17 0.0310(10) 0.0304(10) 0.0233(9) -0.0082(8) -0.0103(8) -0.0032(8)
C18 0.0290(10) 0.0389(11) 0.0255(10) -0.0124(9) -0.0075(8) 0.0012(8)
C19 0.0392(12) 0.0372(11) 0.0232(10) -0.0148(9) -0.0097(9) 0.0034(9)
C20 0.0395(11) 0.0350(11) 0.0226(9) -0.0120(8) -0.0132(8) -0.0023(9)
C21B 0.0364(16) 0.0547(18) 0.0368(16) -0.0146(14) -0.0127(13) 0.0004(13)
C24B 0.0431(14) 0.113(2) 0.0331(13) -0.0332(15) -0.0212(11) 0.0322(15)
C22B 0.0382(18) 0.069(3) 0.0414(19) -0.0098(18) -0.0182(15) 0.0075(17)
C23B 0.0331(19) 0.066(3) 0.038(2) 0.005(2) -0.0154(16) 0.005(2)
C25 0.0259(10) 0.0632(15) 0.0306(11) -0.0243(11) -0.0117(9) 0.0111(10)
C26 0.0273(10) 0.0461(12) 0.0321(11) -0.0140(10) -0.0096(9) 0.0081(9)
C27 0.0220(10) 0.0396(11) 0.0348(11) -0.0154(9) -0.0077(8) -0.0022(8)
C28 0.0230(10) 0.0486(12) 0.0424(12) -0.0265(10) -0.0162(9) 0.0057(9)
C29 0.0439(14) 0.0764(18) 0.0244(11) -0.0196(11) -0.0143(10) 0.0276(12)
C30 0.0601(17) 0.084(2) 0.0319(13) -0.0266(13) -0.0145(12) 0.0305(15)
C31 0.0319(13) 0.0406(13) 0.0433(14) 0.0105(11) 0.0022(11) 0.0131(10)
C32 0.0436(13) 0.0464(13) 0.0200(10) -0.0009(9) -0.0053(9) 0.0165(10)
C33 0.0302(11) 0.0478(13) 0.0399(12) -0.0067(10) -0.0089(10) -0.0066(10)
C34 0.0381(13) 0.0417(13) 0.0599(16) -0.0086(12) -0.0181(12) -0.0058(10)
C35 0.0428(14) 0.0398(13) 0.097(2) -0.0343(14) -0.0390(15) 0.0099(10)
C36 0.0310(11) 0.0663(16) 0.0674(16) -0.0473(14) -0.0230(11) 0.0093(11)
C37 0.0576(19) 0.0504(17) 0.0566(18) 0.0029(14) -0.0043(15) 0.0066(14)
C38 0.0340(14) 0.0527(17) 0.079(2) 0.0272(16) -0.0155(15) -0.0119(12)
C39 0.070(2) 0.0502(16) 0.0548(17) 0.0109(13) -0.0287(15) -0.0132(14)
C40 0.0448(14) 0.0496(14) 0.0334(12) 0.0019(11) -0.0102(10) 0.0052(11)
C23A 0.062(6) 0.049(6) 0.047(5) -0.014(4) -0.021(4) -0.003(4)
C22A 0.064(6) 0.054(7) 0.029(4) -0.013(5) -0.027(4) 0.027(6)
C24A 0.0431(14) 0.113(2) 0.0331(13) -0.0332(15) -0.0212(11) 0.0322(15)
C21A 0.0364(16) 0.0547(18) 0.0368(16) -0.0146(14) -0.0127(13) 0.0004(13)

loop_
_atom_type_symbol
_atom_type_description
_atom_type_scat_dispersion_real
_atom_type_scat_dispersion_imag
_atom_type_scat_source
C C 0.0033 0.0016 'International Tables Vol C Tables 4.2.6.8 and 6.1.1.4'
H H 0.0000 0.0000 'International Tables Vol C Tables 4.2.6.8 and 6.1.1.4'
N N 0.0061 0.0033 'International Tables Vol C Tables 4.2.6.8 and 6.1.1.4'

loop_
_geom_angle_atom_site_label_1
_geom_angle_atom_site_label_2
_geom_angle_atom_site_label_3
_geom_angle
_geom_angle_site_symmetry_1
_geom_angle_site_symmetry_3
_geom_angle_publ_flag
C2 N2 H2 126.0(16) . . ?
C2 N2 C8 108.87(16) . . ?
C8 N2 H2 125.0(16) . . ?
C12 N3 H3 127.1(16) . . ?
C12 N3 C13 108.82(16) . . ?
C13 N3 H3 123.5(16) . . ?
C26 N4 H4 125.4(17) . . ?
C27 N4 H4 125.3(17) . . ?
C27 N4 C26 109.33(17) . . ?
C30 N5 H5 128(2) . . ?
C30 N5 C31 109.1(2) . . ?
C31 N5 H5 122(2) . . ?
C2 C1 C7 107.43(16) . . ?
C6 C1 C2 119.15(17) . . ?
C6 C1 C7 133.42(17) . . ?
N2 C2 C1 107.18(16) . . ?
N2 C2 C3 130.73(18) . . ?
C3 C2 C1 122.08(18) . . ?
C2 C3 H3A 121.3 . . ?
C4 C3 C2 117.32(18) . . ?
C4 C3 H3A 121.3 . . ?
C3 C4 H4A 119.2 . . ?
C3 C4 C5 121.56(19) . . ?
C5 C4 H4A 119.2 . . ?
C4 C5 H5A 119.5 . . ?
C6 C5 C4 121.05(19) . . ?
C6 C5 H5A 119.5 . . ?
C1 C6 H6 120.6 . . ?
C5 C6 C1 118.81(18) . . ?
C5 C6 H6 120.6 . . ?
C1 C7 C9 125.57(16) . . ?
C8 C7 C1 106.13(16) . . ?
C8 C7 C9 128.22(17) . . ?
N2 C8 H8 124.8 . . ?
C7 C8 N2 110.37(17) . . ?
C7 C8 H8 124.8 . . ?
C7 C9 H9 106.2 . . ?
C7 C9 C14 114.65(15) . . ?
C10 C9 C7 111.30(15) . . ?
C10 C9 H9 106.2 . . ?
C10 C9 C14 111.53(16) . . ?
C14 C9 H9 106.2 . . ?
C11 C10 C9 124.73(17) . . ?
C13 C10 C9 129.19(18) . . ?
C13 C10 C11 106.08(17) . . ?
C12 C11 C10 107.37(17) . . ?
C17 C11 C10 133.56(18) . . ?
C17 C11 C12 119.06(17) . . ?
N3 C12 C11 107.36(16) . . ?
N3 C12 C20 130.61(18) . . ?
C20 C12 C11 122.00(18) . . ?
N3 C13 H13 124.8 . . ?
C10 C13 N3 110.36(17) . . ?
C10 C13 H13 124.8 . . ?
C9 C14 H14 114.1 . . ?
C15 C14 C9 121.94(17) . . ?
C15 C14 H14 114.1 . . ?
C16 C14 C9 122.00(18) . . ?
C16 C14 H14 114.1 . . ?
C16 C14 C15 60.07(14) . . ?
C14 C15 H15A 117.8 . . ?
C14 C15 H15B 117.8 . . ?
H15A C15 H15B 114.9 . . ?
C16 C15 C14 59.70(14) . . ?
C16 C15 H15A 117.8 . . ?
C16 C15 H15B 117.8 . . ?
C14 C16 C15 60.23(14) . . ?
C14 C16 H16A 117.7 . . ?
C14 C16 H16B 117.7 . . ?
C15 C16 H16A 117.7 . . ?
C15 C16 H16B 117.7 . . ?
H16A C16 H16B 114.9 . . ?
C11 C17 H17 120.6 . . ?
C18 C17 C11 118.79(18) . . ?
C18 C17 H17 120.6 . . ?
C17 C18 H18 119.4 . . ?
C17 C18 C19 121.19(19) . . ?
C19 C18 H18 119.4 . . ?
C18 C19 H19 119.4 . . ?
C20 C19 C18 121.29(19) . . ?
C20 C19 H19 119.4 . . ?
C12 C20 H20 121.2 . . ?
C19 C20 C12 117.67(18) . . ?
C19 C20 H20 121.2 . . ?
C24B C21B H21B 115.5 . . ?
C24B C21B C22B 120.0(3) . . ?
C24B C21B C23B 118.1(3) . . ?
C22B C21B H21B 115.5 . . ?
C22B C21B C23B 61.2(2) . . ?
C23B C21B H21B 115.5 . . ?
C21B C24B H24B 106.8 . . ?
C21B C24B C25 111.6(2) . . ?
C21B C24B C29 111.4(3) . . ?
C25 C24B H24B 106.8 . . ?
C25 C24B C29 113.04(19) . . ?
C29 C24B H24B 106.8 . . ?
C21B C22B H22A 117.8 . . ?
C21B C22B H22B 117.8 . . ?
C21B C22B C23B 59.5(2) . . ?
H22A C22B H22B 115.0 . . ?
C23B C22B H22A 117.8 . . ?
C23B C22B H22B 117.8 . . ?
C21B C23B C22B 59.3(2) . . ?
C21B C23B H23A 117.8 . . ?
C21B C23B H23B 117.8 . . ?
C22B C23B H23A 117.8 . . ?
C22B C23B H23B 117.8 . . ?
H23A C23B H23B 115.0 . . ?
C26 C25 C24B 127.2(2) . . ?
C26 C25 C28 106.58(18) . . ?
C26 C25 C24A 127.2(2) . . ?
C28 C25 C24B 126.2(2) . . ?
C28 C25 C24A 126.2(2) . . ?
N4 C26 H26 125.0 . . ?
C25 C26 N4 109.96(19) . . ?
C25 C26 H26 125.0 . . ?
N4 C27 C28 107.53(18) . . ?
N4 C27 C33 129.9(2) . . ?
C33 C27 C28 122.6(2) . . ?
C27 C28 C25 106.61(18) . . ?
C36 C28 C25 135.2(2) . . ?
C36 C28 C27 118.2(2) . . ?
C30 C29 C24B 125.4(3) . . ?
C30 C29 C32 107.1(2) . . ?
C30 C29 C24A 125.4(3) . . ?
C32 C29 C24B 127.3(2) . . ?
C32 C29 C24A 127.3(2) . . ?
N5 C30 C29 110.3(3) . . ?
N5 C30 H30 124.9 . . ?
C29 C30 H30 124.9 . . ?
N5 C31 C32 108.1(2) . . ?
C37 C31 N5 130.3(3) . . ?
C37 C31 C32 121.6(3) . . ?
C31 C32 C29 105.4(2) . . ?
C40 C32 C29 135.2(2) . . ?
C40 C32 C31 119.3(3) . . ?
C27 C33 H33 121.2 . . ?
C34 C33 C27 117.7(2) . . ?
C34 C33 H33 121.2 . . ?
C33 C34 H34 119.3 . . ?
C33 C34 C35 121.4(2) . . ?
C35 C34 H34 119.3 . . ?
C34 C35 H35 119.2 . . ?
C34 C35 C36 121.5(2) . . ?
C36 C35 H35 119.2 . . ?
C28 C36 H36 120.7 . . ?
C35 C36 C28 118.6(2) . . ?
C35 C36 H36 120.7 . . ?
C31 C37 H37 120.6 . . ?
C38 C37 C31 118.7(3) . . ?
C38 C37 H37 120.6 . . ?
C37 C38 H38 119.0 . . ?
C37 C38 C39 122.1(3) . . ?
C39 C38 H38 119.0 . . ?
C38 C39 H39 120.4 . . ?
C40 C39 C38 119.3(3) . . ?
C40 C39 H39 120.4 . . ?
C32 C40 H40 120.5 . . ?
C39 C40 C32 119.0(3) . . ?
C39 C40 H40 120.5 . . ?
H23C C23A H23D 114.9 . . ?
C22A C23A H23C 117.8 . . ?
C22A C23A H23D 117.8 . . ?
C21A C23A H23C 117.8 . . ?
C21A C23A H23D 117.8 . . ?
C21A C23A C22A 59.9(6) . . ?
C23A C22A H22C 118.1 . . ?
C23A C22A H22D 118.1 . . ?
H22C C22A H22D 115.3 . . ?
C21A C22A C23A 56.4(6) . . ?
C21A C22A H22C 118.1 . . ?
C21A C22A H22D 118.1 . . ?
C25 C24A C29 113.04(19) . . ?
C25 C24A H24A 96.7 . . ?
C29 C24A H24A 96.7 . . ?
C21A C24A C25 131.4(4) . . ?
C21A C24A C29 111.4(4) . . ?
C21A C24A H24A 96.7 . . ?
C23A C21A C22A 63.7(7) . . ?
C23A C21A H21A 106.7 . . ?
C22A C21A H21A 106.7 . . ?
C24A C21A C23A 129.9(8) . . ?
C24A C21A C22A 135.9(9) . . ?
C24A C21A H21A 106.7 . . ?

loop_
_geom_bond_atom_site_label_1
_geom_bond_atom_site_label_2
_geom_bond_distance
_geom_bond_site_symmetry_2
_geom_bond_publ_flag
N2 H2 0.89(3) . ?
N2 C2 1.373(3) . ?
N2 C8 1.376(3) . ?
N3 H3 0.88(3) . ?
N3 C12 1.372(3) . ?
N3 C13 1.381(3) . ?
N4 H4 0.87(3) . ?
N4 C26 1.365(3) . ?
N4 C27 1.364(3) . ?
N5 H5 0.96(4) . ?
N5 C30 1.359(4) . ?
N5 C31 1.363(4) . ?
C1 C2 1.414(3) . ?
C1 C6 1.405(3) . ?
C1 C7 1.434(3) . ?
C2 C3 1.395(3) . ?
C3 H3A 0.9500 . ?
C3 C4 1.381(3) . ?
C4 H4A 0.9500 . ?
C4 C5 1.407(3) . ?
C5 H5A 0.9500 . ?
C5 C6 1.377(3) . ?
C6 H6 0.9500 . ?
C7 C8 1.364(3) . ?
C7 C9 1.513(3) . ?
C8 H8 0.9500 . ?
C9 H9 1.0000 . ?
C9 C10 1.507(3) . ?
C9 C14 1.518(3) . ?
C10 C11 1.439(3) . ?
C10 C13 1.362(3) . ?
C11 C12 1.412(3) . ?
C11 C17 1.405(3) . ?
C12 C20 1.393(3) . ?
C13 H13 0.9500 . ?
C14 H14 1.0000 . ?
C14 C15 1.501(3) . ?
C14 C16 1.493(3) . ?
C15 H15A 0.9900 . ?
C15 H15B 0.9900 . ?
C15 C16 1.499(3) . ?
C16 H16A 0.9900 . ?
C16 H16B 0.9900 . ?
C17 H17 0.9500 . ?
C17 C18 1.379(3) . ?
C18 H18 0.9500 . ?
C18 C19 1.403(3) . ?
C19 H19 0.9500 . ?
C19 C20 1.379(3) . ?
C20 H20 0.9500 . ?
C21B H21B 1.0000 . ?
C21B C24B 1.479(4) . ?
C21B C22B 1.494(5) . ?
C21B C23B 1.498(5) . ?
C24B H24B 1.0000 . ?
C24B C25 1.501(3) . ?
C24B C29 1.502(3) . ?
C22B H22A 0.9900 . ?
C22B H22B 0.9900 . ?
C22B C23B 1.523(6) . ?
C23B H23A 0.9900 . ?
C23B H23B 0.9900 . ?
C25 C26 1.363(3) . ?
C25 C28 1.433(3) . ?
C25 C24A 1.501(3) . ?
C26 H26 0.9500 . ?
C27 C28 1.413(3) . ?
C27 C33 1.400(3) . ?
C28 C36 1.404(3) . ?
C29 C30 1.366(3) . ?
C29 C32 1.433(4) . ?
C29 C24A 1.502(3) . ?
C30 H30 0.9500 . ?
C31 C32 1.430(3) . ?
C31 C37 1.363(4) . ?
C32 C40 1.403(4) . ?
C33 H33 0.9500 . ?
C33 C34 1.364(3) . ?
C34 H34 0.9500 . ?
C34 C35 1.391(4) . ?
C35 H35 0.9500 . ?
C35 C36 1.394(4) . ?
C36 H36 0.9500 . ?
C37 H37 0.9500 . ?
C37 C38 1.352(5) . ?
C38 H38 0.9500 . ?
C38 C39 1.440(5) . ?
C39 H39 0.9500 . ?
C39 C40 1.380(4) . ?
C40 H40 0.9500 . ?
C23A H23C 0.9900 . ?
C23A H23D 0.9900 . ?
C23A C22A 1.548(14) . ?
C23A C21A 1.439(12) . ?
C22A H22C 0.9900 . ?
C22A H22D 0.9900 . ?
C22A C21A 1.494(12) . ?
C24A H24A 1.0000 . ?
C24A C21A 1.245(9) . ?
C21A H21A 1.0000 . ?

loop_
_geom_torsion_atom_site_label_1
_geom_torsion_atom_site_label_2
_geom_torsion_atom_site_label_3
_geom_torsion_atom_site_label_4
_geom_torsion
_geom_torsion_site_symmetry_1
_geom_torsion_site_symmetry_2
_geom_torsion_site_symmetry_3
_geom_torsion_site_symmetry_4
_geom_torsion_publ_flag
N2 C2 C3 C4 -178.57(19) . . . . ?
N3 C12 C20 C19 -178.12(19) . . . . ?
N4 C27 C28 C25 -0.2(2) . . . . ?
N4 C27 C28 C36 179.73(18) . . . . ?
N4 C27 C33 C34 -178.8(2) . . . . ?
N5 C31 C32 C29 1.2(2) . . . . ?
N5 C31 C32 C40 -179.1(2) . . . . ?
N5 C31 C37 C38 179.7(3) . . . . ?
C1 C2 C3 C4 1.5(3) . . . . ?
C1 C7 C8 N2 -0.4(2) . . . . ?
C1 C7 C9 C10 139.47(18) . . . . ?
C1 C7 C9 C14 -92.8(2) . . . . ?
C2 N2 C8 C7 -0.6(2) . . . . ?
C2 C1 C6 C5 0.5(3) . . . . ?
C2 C1 C7 C8 1.2(2) . . . . ?
C2 C1 C7 C9 -175.69(16) . . . . ?
C2 C3 C4 C5 -0.2(3) . . . . ?
C3 C4 C5 C6 -0.9(3) . . . . ?
C4 C5 C6 C1 0.8(3) . . . . ?
C6 C1 C2 N2 178.41(16) . . . . ?
C6 C1 C2 C3 -1.6(3) . . . . ?
C6 C1 C7 C8 -178.80(19) . . . . ?
C6 C1 C7 C9 4.3(3) . . . . ?
C7 C1 C2 N2 -1.6(2) . . . . ?
C7 C1 C2 C3 178.34(16) . . . . ?
C7 C1 C6 C5 -179.50(19) . . . . ?
C7 C9 C10 C11 -63.0(2) . . . . ?
C7 C9 C10 C13 117.5(2) . . . . ?
C7 C9 C14 C15 -42.5(3) . . . . ?
C7 C9 C14 C16 29.8(3) . . . . ?
C8 N2 C2 C1 1.4(2) . . . . ?
C8 N2 C2 C3 -178.56(19) . . . . ?
C8 C7 C9 C10 -36.8(3) . . . . ?
C8 C7 C9 C14 91.0(2) . . . . ?
C9 C7 C8 N2 176.43(17) . . . . ?
C9 C10 C11 C12 -179.73(16) . . . . ?
C9 C10 C11 C17 0.8(3) . . . . ?
C9 C10 C13 N3 -179.55(17) . . . . ?
C9 C14 C15 C16 111.2(2) . . . . ?
C9 C14 C16 C15 -111.1(2) . . . . ?
C10 C9 C14 C15 85.1(2) . . . . ?
C10 C9 C14 C16 157.43(18) . . . . ?
C10 C11 C12 N3 -0.7(2) . . . . ?
C10 C11 C12 C20 -178.86(17) . . . . ?
C10 C11 C17 C18 178.91(19) . . . . ?
C11 C10 C13 N3 0.9(2) . . . . ?
C11 C12 C20 C19 -0.4(3) . . . . ?
C11 C17 C18 C19 0.1(3) . . . . ?
C12 N3 C13 C10 -1.3(2) . . . . ?
C12 C11 C17 C18 -0.5(3) . . . . ?
C13 N3 C12 C11 1.2(2) . . . . ?
C13 N3 C12 C20 179.18(19) . . . . ?
C13 C10 C11 C12 -0.1(2) . . . . ?
C13 C10 C11 C17 -179.6(2) . . . . ?
C14 C9 C10 C11 167.57(17) . . . . ?
C14 C9 C10 C13 -12.0(3) . . . . ?
C17 C11 C12 N3 178.90(16) . . . . ?
C17 C11 C12 C20 0.7(3) . . . . ?
C17 C18 C19 C20 0.3(3) . . . . ?
C18 C19 C20 C12 -0.1(3) . . . . ?
C21B C24B C25 C26 1.1(4) . . . . ?
C21B C24B C25 C28 178.7(2) . . . . ?
C21B C24B C29 C30 -96.9(4) . . . . ?
C21B C24B C29 C32 78.3(3) . . . . ?
C24B C21B C22B C23B -107.7(4) . . . . ?
C24B C21B C23B C22B 110.7(4) . . . . ?
C24B C25 C26 N4 178.1(2) . . . . ?
C24B C25 C28 C27 -178.0(2) . . . . ?
C24B C25 C28 C36 2.2(4) . . . . ?
C24B C29 C30 N5 175.1(2) . . . . ?
C24B C29 C32 C31 -176.1(2) . . . . ?
C24B C29 C32 C40 4.2(4) . . . . ?
C22B C21B C24B C25 -79.0(4) . . . . ?
C22B C21B C24B C29 153.6(3) . . . . ?
C23B C21B C24B C25 -150.2(3) . . . . ?
C23B C21B C24B C29 82.4(4) . . . . ?
C25 C24B C29 C30 136.4(3) . . . . ?
C25 C24B C29 C32 -48.3(4) . . . . ?
C25 C28 C36 C35 179.2(2) . . . . ?
C25 C24A C21A C23A 47.1(13) . . . . ?
C25 C24A C21A C22A 139.1(9) . . . . ?
C26 N4 C27 C28 0.2(2) . . . . ?
C26 N4 C27 C33 179.7(2) . . . . ?
C26 C25 C28 C27 0.0(2) . . . . ?
C26 C25 C28 C36 -179.8(2) . . . . ?
C26 C25 C24A C29 127.7(3) . . . . ?
C26 C25 C24A C21A -77.7(7) . . . . ?
C27 N4 C26 C25 -0.2(2) . . . . ?
C27 C28 C36 C35 -0.6(3) . . . . ?
C27 C33 C34 C35 -1.0(3) . . . . ?
C28 C25 C26 N4 0.1(2) . . . . ?
C28 C25 C24A C29 -54.7(4) . . . . ?
C28 C25 C24A C21A 99.8(6) . . . . ?
C28 C27 C33 C34 0.6(3) . . . . ?
C29 C24B C25 C26 127.7(3) . . . . ?
C29 C24B C25 C28 -54.7(4) . . . . ?
C29 C32 C40 C39 178.7(2) . . . . ?
C29 C24A C21A C23A -157.9(8) . . . . ?
C29 C24A C21A C22A -66.0(12) . . . . ?
C30 N5 C31 C32 -1.9(3) . . . . ?
C30 N5 C31 C37 178.0(3) . . . . ?
C30 C29 C32 C31 -0.2(3) . . . . ?
C30 C29 C32 C40 -179.8(3) . . . . ?
C30 C29 C24A C25 136.4(3) . . . . ?
C30 C29 C24A C21A -23.4(6) . . . . ?
C31 N5 C30 C29 1.8(3) . . . . ?
C31 C32 C40 C39 -0.9(3) . . . . ?
C31 C37 C38 C39 -0.3(4) . . . . ?
C32 C29 C30 N5 -1.0(3) . . . . ?
C32 C29 C24A C25 -48.3(4) . . . . ?
C32 C29 C24A C21A 151.9(5) . . . . ?
C32 C31 C37 C38 -0.5(4) . . . . ?
C33 C27 C28 C25 -179.64(19) . . . . ?
C33 C27 C28 C36 0.3(3) . . . . ?
C33 C34 C35 C36 0.6(4) . . . . ?
C34 C35 C36 C28 0.2(3) . . . . ?
C37 C31 C32 C29 -178.6(2) . . . . ?
C37 C31 C32 C40 1.1(3) . . . . ?
C37 C38 C39 C40 0.4(4) . . . . ?
C38 C39 C40 C32 0.2(3) . . . . ?
C23A C22A C21A C24A -121.2(12) . . . . ?
C22A C23A C21A C24A 129.2(12) . . . . ?
C24A C25 C26 N4 178.1(2) . . . . ?
C24A C25 C28 C27 -178.0(2) . . . . ?
C24A C25 C28 C36 2.2(4) . . . . ?
C24A C29 C30 N5 175.1(2) . . . . ?
C24A C29 C32 C31 -176.1(2) . . . . ?
C24A C29 C32 C40 4.2(4) . . . . ?
